data_7200522
loop_
_publ_author_name
'Cunha-Silva, Lu\'is'
'Lima, S\'ergio'
'Ananias, Duarte'
'Silva, Patr\'icia'
'Mafra, Lu\'is'
'Carlos, Lu\'is D.'
'Pillinger, Martyn'
'Valente, Anabela A.'
'Almeida Paz, Filipe A.'
'Rocha, Jo\~ao'

_publ_section_title
;
 Multi-functional rare-earth hybrid layered networks: photoluminescence
 and catalysis studies
;
_journal_issue 17
_journal_name_full 'Journal of Materials Chemistry'
_journal_page_first 2618
_journal_paper_doi 10.1039/b817381h
_journal_volume 19
_journal_year 2009
_chemical_formula_moiety 'C4 H10 N O9 P2 Sm'
_chemical_formula_sum 'C4 H10 N O9 P2 Sm'
_chemical_formula_weight 428.42
_chemical_name_systematic
;
?
;
_space_group_IT_number 61
_symmetry_cell_setting orthorhombic
_symmetry_space_group_name_Hall '-P 2ac 2ab'
_symmetry_space_group_name_H-M 'P b c a'
_audit_creation_date '07 October 2008'
_audit_creation_method 'Manual editing plus fullprof.2k'
_cell_angle_alpha 90.00000
_cell_angle_beta 90.00000
_cell_angle_gamma 90.00000
_cell_formula_units_Z 8
_cell_length_a 9.8402(7)
_cell_length_b 10.3073(8)
_cell_length_c 20.6805(13)
_cell_measurement_temperature 298
_cell_volume 2097.5(3)
_computing_molecular_graphics 'Crystal Impact Diamond 3.1f'
_computing_structure_refinement FULLPROF
_computing_structure_solution eXpo2004
_diffrn_ambient_temperature 298
_diffrn_detector_type 'X Celerator detector'
_diffrn_measurement_method Bragg-Brentano
_diffrn_radiation_monochromator None
_diffrn_radiation_type X-ray
_diffrn_source 'X-ray tube'
_diffrn_source_target Cu
_exptl_crystal_density_diffrn 2.713
_pd_instr_location
;
Conventional powder diffractometer instrument belonging to the
University of Aveiro and located at the Central Analytical Laboratory
;
_pd_meas_2theta_range_inc 0.010027
_pd_meas_2theta_range_max 95.00235
_pd_meas_2theta_range_min 5.00000
_pd_meas_number_of_points 8977
_pd_meas_scan_method cont
_pd_proc_2theta_range_inc 0.010027
_pd_proc_2theta_range_max 94.9438
_pd_proc_2theta_range_min 4.9414
_pd_proc_ls_background_function 'Fixed Points'
_pd_proc_ls_pref_orient_corr
;
Modified March's function along the [002] vector. G1 refined
to about 0.713(2) which is consistent with the platy crystal
habit of the material (as revealed by SEM pictures).
;
_pd_proc_ls_profile_function Pseudo-Voigt
_pd_proc_ls_prof_R_factor 2.4662
_pd_proc_ls_prof_wR_expected 1.4393
_pd_proc_ls_prof_wR_factor 3.1942
_pd_proc_wavelength 1.540560
_pd_spec_mounting
;
Glass slide
;
_pd_spec_mount_mode Reflection
_pd_spec_shape 'Flat sheet'
_refine_ls_number_parameters 64
_refine_ls_number_reflns 2156
_refine_ls_number_restraints 27
_refine_ls_R_I_factor 8.9106
_cod_data_source_file b817381h.txt
_cod_data_source_block 05
_cod_depositor_comments
;
The following automatic conversions were performed:
'_symmetry_cell_setting' value 'Orthorhombic' changed to 'orthorhombic'
according to '/home/saulius/struct/CIF-dictionaries/cif_core.dic'
dictionary named 'cif_core.dic' version 2.4.1 from 2010-06-29.

Automatic conversion script
Id: cif_fix_enum 1527 2010-12-29 10:47:43Z saulius 
;
_cod_database_code 7200522
_pd_proc_ls_prof_cr_factor 20.2285
_pd_proc_ls_prof_cwr_factor 15.1753
_pd_proc_ls_prof_cwr_expected 6.8381
_pd_proc_ls_prof_chi2 4.9250
_pd_proc_ls_prof_echi2 4.9629

loop_
_symmetry_equiv_pos_as_xyz
'x, y, z'
'x+1/2, -y+1/2, -z'
'-x, y+1/2, -z+1/2'
'-x+1/2, -y, z+1/2'
'-x, -y, -z'
'-x-1/2, y-1/2, z'
'x, -y-1/2, z-1/2'
'x-1/2, y, -z-1/2'

loop_
_atom_site_label
_atom_site_fract_x
_atom_site_fract_y
_atom_site_fract_z
_atom_site_U_iso_or_equiv
_atom_site_occupancy
_atom_site_adp_type
_atom_site_type_symbol
SM1 0.3630(3) 0.5418(3) 0.33727(9) 0.01267 1.00000 Uiso SM
P1 1.0905(7) 0.7249(7) 0.4159(3) 0.01267 1.00000 Uiso P
P2 1.0148(7) 0.3941(7) 0.3063(3) 0.01267 1.00000 Uiso P
O2 0.52903(18) 0.6037(18) 0.4323(7) 0.01267 1.00000 Uiso O
C1 0.63487(10) 0.5592(6) 0.40846(16) 0.01267 1.00000 Uiso C
O4 1.1568(18) 0.8591(7) 0.4135(7) 0.01267 1.00000 Uiso O
O6 0.9215(11) 0.4637(12) 0.2601(7) 0.01267 1.00000 Uiso O
O8 1.1566(9) 0.4457(12) 0.3044(6) 0.01267 1.00000 Uiso O
O1 0.6272(3) 0.5122(19) 0.3534(4) 0.01267 1.00000 Uiso O
O7 0.9967(14) 0.2508(7) 0.3041(7) 0.01267 1.00000 Uiso O
O5 1.1983(15) 0.6220(10) 0.4069(7) 0.01267 1.00000 Uiso O
O1W 0.257(3) 0.701(3) 0.2522(7) 0.01267 1.00000 Uiso O
O3 1.0278(17) 0.7086(12) 0.4853(6) 0.01267 1.00000 Uiso O
H3 1.03721 0.77939 0.50624 0.01267 1.00000 Uiso H
C2 0.77146(10) 0.5928(11) 0.4372(3) 0.01267 1.00000 Uiso C
H2A 0.77315 0.69057 0.45196 0.01267 1.00000 Uiso H
H2B 0.79565 0.54696 0.47463 0.01267 1.00000 Uiso H
C3 0.966(2) 0.4578(16) 0.3856(5) 0.01267 1.00000 Uiso C
H3A 0.91701 0.39152 0.40982 0.01267 1.00000 Uiso H
H3B 1.04075 0.48488 0.40868 0.01267 1.00000 Uiso H
N1 0.8646(11) 0.5729(8) 0.3772(6) 0.01267 1.00000 Uiso N
H1 0.80782 0.55903 0.34500 0.01267 1.00000 Uiso H
C4 0.9472(14) 0.6970(13) 0.3605(7) 0.01267 1.00000 Uiso C
H4A 0.89293 0.77167 0.35776 0.01267 1.00000 Uiso H
H4B 0.98682 0.68319 0.31662 0.01267 1.00000 Uiso H

loop_
_atom_type_symbol
_atom_type_scat_Cromer_Mann_a1
_atom_type_scat_Cromer_Mann_b1
_atom_type_scat_Cromer_Mann_a2
_atom_type_scat_Cromer_Mann_b2
_atom_type_scat_Cromer_Mann_a3
_atom_type_scat_Cromer_Mann_b3
_atom_type_scat_Cromer_Mann_a4
_atom_type_scat_Cromer_Mann_b4
_atom_type_scat_Cromer_Mann_c
_atom_type_scat_dispersion_real
_atom_type_scat_dispersion_imag
_atom_type_scat_source
SM 24.00420 2.47274 19.42580 0.19645 13.43960 14.39960 2.89604 128.00700 2.20963 -5.69600 12.32000 International_Tables_for_Crystallography_Vol.C(1991)_Tables_6.1.1.4_and_6.1.1.5
P 6.43450 1.90670 4.17910 27.15700 1.78000 0.52600 1.49080 68.16450 1.11490 0.28300 0.43400 International_Tables_for_Crystallography_Vol.C(1991)_Tables_6.1.1.4_and_6.1.1.5
O 3.04850 13.27710 2.28680 5.70110 1.54630 0.32390 0.86700 32.90890 0.25080 0.04700 0.03200 International_Tables_for_Crystallography_Vol.C(1991)_Tables_6.1.1.4_and_6.1.1.5
C 2.31000 20.84390 1.02000 10.20750 1.58860 0.56870 0.86500 51.65120 0.21560 0.01700 0.00900 International_Tables_for_Crystallography_Vol.C(1991)_Tables_6.1.1.4_and_6.1.1.5
H 0.49300 10.51090 0.32291 26.12570 0.14019 3.14236 0.04081 57.79970 0.00304 0.00000 0.00000 International_Tables_for_Crystallography_Vol.C(1991)_Tables_6.1.1.4_and_6.1.1.5
N 12.21260 0.00570 3.13220 9.89330 2.01250 28.99750 1.16630 0.58260 -11.52900 0.02900 0.01800 International_Tables_for_Crystallography_Vol.C(1991)_Tables_6.1.1.4_and_6.1.1.5

loop_
_geom_angle_atom_site_label_1
_geom_angle_atom_site_label_2
_geom_angle_atom_site_label_3
_geom_angle
_geom_angle_site_symmetry_1
_geom_angle_site_symmetry_3
_geom_angle_publ_flag
O6 Sm1 O5 149.93(17) 8_556 1_455 ?
O6 Sm1 O8 79.28(15) 8_556 1_455 ?
O5 Sm1 O8 74.18(16) 1_455 1_455 ?
O6 Sm1 O4 108.68(17) 8_556 6_755 ?
O5 Sm1 O4 79.64(15) 1_455 6_755 ?
O8 Sm1 O4 78.23(14) 1_455 6_755 ?
O6 Sm1 O1W 74.22(17) 8_556 . ?
O5 Sm1 O1W 85.04(16) 1_455 . ?
O8 Sm1 O1W 74.19(16) 1_455 . ?
O4 Sm1 O1W 151.21(16) 6_755 . ?
O6 Sm1 O2 126.75(16) 8_556 . ?
O5 Sm1 O2 83.11(15) 1_455 . ?
O8 Sm1 O2 148.04(14) 1_455 . ?
O4 Sm1 O2 75.76(13) 6_755 . ?
O1W Sm1 O2 126.53(14) . . ?
O6 Sm1 O1 79.47(14) 8_556 . ?
O5 Sm1 O1 130.57(13) 1_455 . ?
O8 Sm1 O1 146.70(13) 1_455 . ?
O4 Sm1 O1 84.68(13) 6_755 . ?
O1W Sm1 O1 123.39(14) . . ?
O2 Sm1 O1 47.54(12) . . ?
O6 Sm1 O7 85.84(18) 8_556 6_765 ?
O5 Sm1 O7 103.45(15) 1_455 6_765 ?
O8 Sm1 O7 135.76(16) 1_455 6_765 ?
O4 Sm1 O7 145.81(11) 6_755 6_765 ?
O1W Sm1 O7 61.68(15) . 6_765 ?
O2 Sm1 O7 70.93(14) . 6_765 ?
O1 Sm1 O7 67.28(12) . 6_765 ?
O6 Sm1 C1 103.25(17) 8_556 . ?
O5 Sm1 C1 106.75(15) 1_455 . ?
O8 Sm1 C1 156.24(16) 1_455 . ?
O4 Sm1 C1 78.63(16) 6_755 . ?
O1W Sm1 C1 129.47(16) . . ?
O2 Sm1 C1 23.73(16) . . ?
O1 Sm1 C1 23.84(13) . . ?
O7 Sm1 C1 67.79(15) 6_765 . ?
O5 P1 O4 109.4(2) . . ?
O5 P1 O3 108.4(3) . . ?
O4 P1 O3 106.9(3) . . ?
O5 P1 C4 110.7(3) . . ?
O4 P1 C4 116.6(3) . . ?
O3 P1 C4 104.5(3) . . ?
O7 P2 O8 117.6(2) . . ?
O7 P2 O6 112.5(3) . . ?
O8 P2 O6 112.6(3) . . ?
O7 P2 C3 110.3(3) . . ?
O8 P2 C3 98.4(3) . . ?
O6 P2 C3 103.7(3) . . ?
C1 O2 Sm1 97.7(5) . . ?
O2 C1 O1 117.5(8) . . ?
O2 C1 C2 120.8(6) . . ?
O1 C1 C2 119.6(7) . . ?
O2 C1 Sm1 58.5(4) . . ?
O1 C1 Sm1 59.0(4) . . ?
C2 C1 Sm1 168.7(5) . . ?
P1 O4 Sm1 132.7(3) . 6_765 ?
P2 O6 Sm1 153.9(3) . 8_656 ?
P2 O8 Sm1 161.3(3) . 1_655 ?
C1 O1 Sm1 97.1(5) . . ?
P2 O7 Sm1 137.7(3) . 6_755 ?
P1 O5 Sm1 144.7(3) . 1_655 ?
P1 O3 H3 109.5 . . ?
C1 C2 N1 100.8(6) . . ?
C1 C2 H2A 111.4 . . ?
N1 C2 H2A 111.7 . . ?
C1 C2 H2B 111.6 . . ?
N1 C2 H2B 111.7 . . ?
H2A C2 H2B 109.5 . . ?
N1 C3 P2 110.1(4) . . ?
N1 C3 H3A 110.0 . . ?
P2 C3 H3A 109.9 . . ?
N1 C3 H3B 109.3 . . ?
P2 C3 H3B 109.3 . . ?
H3A C3 H3B 108.2 . . ?
C4 N1 C2 112.0(5) . . ?
C4 N1 C3 109.0(5) . . ?
C2 N1 C3 112.7(5) . . ?
C4 N1 H1 107.7 . . ?
C2 N1 H1 107.7 . . ?
C3 N1 H1 107.5 . . ?
N1 C4 P1 112.9(4) . . ?
N1 C4 H4A 109.1 . . ?
P1 C4 H4A 109.0 . . ?
N1 C4 H4B 109.0 . . ?
P1 C4 H4B 109.0 . . ?
H4A C4 H4B 107.8 . . ?

loop_
_geom_bond_atom_site_label_1
_geom_bond_atom_site_label_2
_geom_bond_distance
_geom_bond_site_symmetry_2
_geom_bond_publ_flag
Sm1 O6 2.242(4) 8_556 ?
Sm1 O5 2.319(5) 1_455 ?
Sm1 O8 2.359(4) 1_455 ?
Sm1 O4 2.465(5) 6_755 ?
Sm1 O1W 2.623(5) . ?
Sm1 O2 2.630(5) . ?
Sm1 O1 2.639(5) . ?
Sm1 O7 2.645(5) 6_765 ?
Sm1 C1 3.055(8) . ?
P1 O5 1.513(4) . ?
P1 O4 1.529(5) . ?
P1 O3 1.564(5) . ?
P1 C4 1.843(6) . ?
P2 O7 1.490(6) . ?
P2 O8 1.493(4) . ?
P2 O6 1.507(5) . ?
P2 C3 1.828(6) . ?
O2 C1 1.240(9) . ?
C1 O1 1.244(7) . ?
C1 C2 1.515(10) . ?
O4 Sm1 2.465(5) 6_765 ?
O6 Sm1 2.242(4) 8_656 ?
O8 Sm1 2.359(4) 1_655 ?
O7 Sm1 2.645(5) 6_755 ?
O5 Sm1 2.319(5) 1_655 ?
O3 H3 0.8200 . ?
C2 N1 1.553(7) . ?
C2 H2A 0.9700 . ?
C2 H2B 0.9700 . ?
C3 N1 1.557(8) . ?
C3 H3A 0.9700 . ?
C3 H3B 0.9700 . ?
N1 C4 1.552(8) . ?
N1 H1 0.9100 . ?
C4 H4A 0.9700 . ?
C4 H4B 0.9700 . ?

loop_
_geom_hbond_atom_site_label_D
_geom_hbond_atom_site_label_H
_geom_hbond_atom_site_label_A
_geom_hbond_distance_DH
_geom_hbond_distance_HA
_geom_hbond_distance_DA
_geom_hbond_angle_DHA
_geom_hbond_site_symmetry_A
O3 H3 O2 0.82 1.79 2.581(7) 162.2 2_566

loop_
_geom_torsion_atom_site_label_1
_geom_torsion_atom_site_label_2
_geom_torsion_atom_site_label_3
_geom_torsion_atom_site_label_4
_geom_torsion
_geom_torsion_site_symmetry_1
_geom_torsion_site_symmetry_2
_geom_torsion_site_symmetry_3
_geom_torsion_site_symmetry_4
_geom_torsion_publ_flag
O6 Sm1 O2 C1 -8.8(4) 8_556 . . . ?
O5 Sm1 O2 C1 175.1(4) 1_455 . . . ?
O8 Sm1 O2 C1 130.6(4) 1_455 . . . ?
O4 Sm1 O2 C1 94.1(4) 6_755 . . . ?
O1W Sm1 O2 C1 -106.3(4) . . . . ?
O1 Sm1 O2 C1 -1.8(3) . . . . ?
O7 Sm1 O2 C1 -78.0(4) 6_765 . . . ?
Sm1 O2 C1 O1 3.1(6) . . . . ?
Sm1 O2 C1 C2 166.8(5) . . . . ?
O6 Sm1 C1 O2 172.8(4) 8_556 . . . ?
O5 Sm1 C1 O2 -5.1(4) 1_455 . . . ?
O8 Sm1 C1 O2 -93.7(5) 1_455 . . . ?
O4 Sm1 C1 O2 -80.5(4) 6_755 . . . ?
O1W Sm1 C1 O2 92.5(4) . . . . ?
O1 Sm1 C1 O2 176.8(6) . . . . ?
O7 Sm1 C1 O2 93.0(3) 6_765 . . . ?
O6 Sm1 C1 O1 -4.0(4) 8_556 . . . ?
O5 Sm1 C1 O1 178.2(3) 1_455 . . . ?
O8 Sm1 C1 O1 89.5(5) 1_455 . . . ?
O4 Sm1 C1 O1 102.8(3) 6_755 . . . ?
O1W Sm1 C1 O1 -84.3(3) . . . . ?
O2 Sm1 C1 O1 -176.8(6) . . . . ?
O7 Sm1 C1 O1 -83.8(3) 6_765 . . . ?
O6 Sm1 C1 C2 82(3) 8_556 . . . ?
O5 Sm1 C1 C2 -95(3) 1_455 . . . ?
O8 Sm1 C1 C2 176(2) 1_455 . . . ?
O4 Sm1 C1 C2 -171(3) 6_755 . . . ?
O1W Sm1 C1 C2 2(3) . . . . ?
O2 Sm1 C1 C2 -90(2) . . . . ?
O1 Sm1 C1 C2 86(3) . . . . ?
O7 Sm1 C1 C2 3(2) 6_765 . . . ?
O5 P1 O4 Sm1 114.4(3) . . . 6_765 ?
O3 P1 O4 Sm1 -128.5(3) . . . 6_765 ?
C4 P1 O4 Sm1 -12.2(4) . . . 6_765 ?
O7 P2 O6 Sm1 -84.1(8) . . . 8_656 ?
O8 P2 O6 Sm1 51.5(8) . . . 8_656 ?
C3 P2 O6 Sm1 156.8(7) . . . 8_656 ?
O7 P2 O8 Sm1 -108.0(8) . . . 1_655 ?
O6 P2 O8 Sm1 118.8(8) . . . 1_655 ?
C3 P2 O8 Sm1 10.2(8) . . . 1_655 ?
O2 C1 O1 Sm1 -3.1(6) . . . . ?
C2 C1 O1 Sm1 -167.0(5) . . . . ?
O6 Sm1 O1 C1 176.1(4) 8_556 . . . ?
O5 Sm1 O1 C1 -2.3(4) 1_455 . . . ?
O8 Sm1 O1 C1 -132.8(3) 1_455 . . . ?
O4 Sm1 O1 C1 -73.8(3) 6_755 . . . ?
O1W Sm1 O1 C1 113.1(3) . . . . ?
O2 Sm1 O1 C1 1.8(3) . . . . ?
O7 Sm1 O1 C1 86.2(4) 6_765 . . . ?
O8 P2 O7 Sm1 26.8(5) . . . 6_755 ?
O6 P2 O7 Sm1 160.0(3) . . . 6_755 ?
C3 P2 O7 Sm1 -84.8(4) . . . 6_755 ?
O4 P1 O5 Sm1 -61.2(5) . . . 1_655 ?
O3 P1 O5 Sm1 -177.4(4) . . . 1_655 ?
C4 P1 O5 Sm1 68.6(5) . . . 1_655 ?
O2 C1 C2 N1 -154.8(6) . . . . ?
O1 C1 C2 N1 8.5(8) . . . . ?
Sm1 C1 C2 N1 -71(3) . . . . ?
O7 P2 C3 N1 -129.7(5) . . . . ?
O8 P2 C3 N1 106.7(5) . . . . ?
O6 P2 C3 N1 -9.1(6) . . . . ?
C1 C2 N1 C4 123.2(5) . . . . ?
C1 C2 N1 C3 -113.5(7) . . . . ?
P2 C3 N1 C4 -79.8(6) . . . . ?
P2 C3 N1 C2 155.2(4) . . . . ?
C2 N1 C4 P1 75.6(6) . . . . ?
C3 N1 C4 P1 -49.8(5) . . . . ?
O5 P1 C4 N1 68.1(5) . . . . ?
O4 P1 C4 N1 -166.0(4) . . . . ?
O3 P1 C4 N1 -48.3(5) . . . . ?
